data_7007696
loop_
_publ_author_name
'Camporese, Davide'
'Riondato, Mattia'
'Zampieri, Alberto'
'Marchi\`o, Luciano'
'Tapparo, Andrea'
'Mazzi, Ulderico'

_publ_section_title
;
 Tris(1,2-dimethyl-3-hydroxy-4(1H)-pyridone)oxotantalum(v): a new
 water-soluble tantalum complex containing the [Ta=O]3+ core.
;
_journal_issue 36
_journal_name_full 'Dalton transactions (Cambridge, England : 2003)'
_journal_page_first 4343
_journal_page_last 4347
_journal_paper_doi 10.1039/b609348e
_journal_year 2006
_chemical_formula_sum 'C21 H40 N3 O15 Ta'
_chemical_formula_weight 755.51
_chemical_name_systematic ?
_space_group_IT_number 2
_symmetry_cell_setting triclinic
_symmetry_space_group_name_Hall '-P 1'
_symmetry_space_group_name_H-M 'P -1'
_atom_sites_solution_hydrogens geom
_atom_sites_solution_primary direct
_atom_sites_solution_secondary difmap
_audit_creation_method SHELXL-97
_cell_angle_alpha 65.704(5)
_cell_angle_beta 89.155(6)
_cell_angle_gamma 75.270(6)
_cell_formula_units_Z 2
_cell_length_a 7.282(3)
_cell_length_b 14.055(5)
_cell_length_c 16.987(6)
_cell_measurement_reflns_used 10881
_cell_measurement_temperature 293(2)
_cell_measurement_theta_max 27.96
_cell_measurement_theta_min 1.65
_cell_volume 1524.5(10)
_computing_cell_refinement Saint
_computing_data_collection Smart
_computing_data_reduction Saint
_computing_molecular_graphics 'Ortep-3 for windows'
_computing_structure_refinement 'SHELXL-97 (Sheldrick, 1997)'
_computing_structure_solution Sir97
_diffrn_ambient_temperature 293(2)
_diffrn_measured_fraction_theta_full 0.907
_diffrn_measured_fraction_theta_max 0.907
_diffrn_measurement_device_type 'Bruker Smart 1000 area detector'
_diffrn_measurement_method 'theta & omega scan'
_diffrn_radiation_monochromator graphite
_diffrn_radiation_source 'fine-focus sealed tube'
_diffrn_radiation_type MoK\a
_diffrn_radiation_wavelength 0.71073
_diffrn_reflns_av_R_equivalents 0.0317
_diffrn_reflns_av_sigmaI/netI 0.0458
_diffrn_reflns_limit_h_max 9
_diffrn_reflns_limit_h_min -9
_diffrn_reflns_limit_k_max 18
_diffrn_reflns_limit_k_min -18
_diffrn_reflns_limit_l_max 22
_diffrn_reflns_limit_l_min -22
_diffrn_reflns_number 16173
_diffrn_reflns_theta_full 27.96
_diffrn_reflns_theta_max 27.96
_diffrn_reflns_theta_min 1.65
_diffrn_standards_decay_% 0
_exptl_absorpt_coefficient_mu 3.675
_exptl_absorpt_correction_T_max 1.000
_exptl_absorpt_correction_T_min 0.666
_exptl_absorpt_correction_type empirical
_exptl_absorpt_process_details SADABS
_exptl_crystal_colour colorless
_exptl_crystal_density_diffrn 1.646
_exptl_crystal_density_method 'not measured'
_exptl_crystal_description block
_exptl_crystal_F_000 760
_exptl_crystal_size_max 0.45
_exptl_crystal_size_mid 0.30
_exptl_crystal_size_min 0.25
_refine_diff_density_max 1.583
_refine_diff_density_min -1.174
_refine_diff_density_rms 0.119
_refine_ls_extinction_method none
_refine_ls_goodness_of_fit_ref 1.011
_refine_ls_hydrogen_treatment mixed
_refine_ls_matrix_type full
_refine_ls_number_parameters 401
_refine_ls_number_reflns 6663
_refine_ls_number_restraints 6
_refine_ls_restrained_S_all 1.011
_refine_ls_R_factor_all 0.0496
_refine_ls_R_factor_gt 0.0375
_refine_ls_shift/su_max 0.001
_refine_ls_shift/su_mean 0.000
_refine_ls_structure_factor_coef Fsqd
_refine_ls_weighting_details 'calc w=1/[\s^2^(Fo^2^)+(0.0530P)^2^+0.0000P] where P=(Fo^2^+2Fc^2^)/3'
_refine_ls_weighting_scheme calc
_refine_ls_wR_factor_gt 0.0833
_refine_ls_wR_factor_ref 0.0872
_reflns_number_gt 5687
_reflns_number_total 6663
_reflns_threshold_expression >2sigma(I)
_cod_data_source_file b609348e.txt
_cod_data_source_block tao
_cod_depositor_comments
;
 Marking attached hydrogen atoms.

 Antanas Vaitkus,
 2016-12-29

The following automatic conversions were performed:
'_symmetry_cell_setting' value 'Triclinic' changed to 'triclinic'
according to '/home/saulius/struct/CIF-dictionaries/cif_core.dic'
dictionary named 'cif_core.dic' version 2.4.1 from 2010-06-29.

Automatic conversion script
Id: cif_fix_enum 1527 2010-12-29 10:47:43Z saulius 
;
_cod_original_sg_symbol_H-M P-1
_cod_database_code 7007696

loop_
_symmetry_equiv_pos_as_xyz
'x, y, z'
'-x, -y, -z'

loop_
_atom_site_label
_atom_site_type_symbol
_atom_site_fract_x
_atom_site_fract_y
_atom_site_fract_z
_atom_site_U_iso_or_equiv
_atom_site_adp_type
_atom_site_occupancy
_atom_site_symmetry_multiplicity
_atom_site_calc_flag
_atom_site_refinement_flags
_atom_site_disorder_assembly
_atom_site_disorder_group
_atom_site_attached_hydrogens
C11 C 0.1446(7) 0.0790(4) 0.4023(3) 0.0335(10) Uani 1 1 d . . . 0
C12 C 0.1262(7) 0.0942(4) 0.0471(3) 0.0324(10) Uani 1 1 d . . . 0
C13 C 0.3050(7) 0.2605(4) 0.1643(3) 0.0367(11) Uani 1 1 d . . . 0
C21 C 0.2405(7) -0.0223(4) 0.4051(3) 0.0336(10) Uani 1 1 d . . . 0
C22 C 0.2262(7) -0.0104(4) 0.1077(3) 0.0320(10) Uani 1 1 d . . . 0
C23 C 0.1142(7) 0.3234(4) 0.1501(3) 0.0353(11) Uani 1 1 d . . . 0
C31 C 0.3375(7) -0.1073(4) 0.4814(3) 0.0383(11) Uani 1 1 d . . . 0
C32 C 0.3221(7) -0.0895(4) 0.0823(3) 0.0343(10) Uani 1 1 d . . . 0
C33 C 0.0693(8) 0.4360(4) 0.1194(4) 0.0433(12) Uani 1 1 d . . . 0
C41 C 0.2454(8) 0.0090(5) 0.5523(3) 0.0444(13) Uani 1 1 d . . . 0
H41 H 0.2481 0.0184 0.6033 0.053 Uiso 1 1 calc R . . 0
C42 C 0.2232(8) 0.0368(5) -0.0651(3) 0.0431(12) Uani 1 1 d . . . 0
H42 H 0.2238 0.0514 -0.1237 0.052 Uiso 1 1 calc R . . 0
C43 C 0.4003(9) 0.4233(5) 0.1136(4) 0.0542(15) Uani 1 1 d . . . 0
H43 H 0.4961 0.4587 0.1005 0.065 Uiso 1 1 calc R . . 0
C51 C 0.1483(8) 0.0949(5) 0.4783(3) 0.0430(12) Uani 1 1 d . . . 0
H51 H 0.0870 0.1614 0.4787 0.052 Uiso 1 1 calc R . . 0
C52 C 0.1275(7) 0.1174(4) -0.0418(3) 0.0410(12) Uani 1 1 d . . . 0
H52 H 0.0649 0.1859 -0.0838 0.049 Uiso 1 1 calc R . . 0
C53 C 0.4507(8) 0.3146(5) 0.1440(4) 0.0450(13) Uani 1 1 d . . . 0
H53 H 0.5783 0.2758 0.1516 0.054 Uiso 1 1 calc R . . 0
C61 C 0.4308(9) -0.1745(6) 0.6381(4) 0.0566(16) Uani 1 1 d . . . 0
H61A H 0.4270 -0.1458 0.6807 0.085 Uiso 1 1 calc R . . 0
H61B H 0.5612 -0.2042 0.6316 0.085 Uiso 1 1 calc R . . 0
H61C H 0.3660 -0.2305 0.6566 0.085 Uiso 1 1 calc R . . 0
C62 C 0.4254(10) -0.2007(5) 0.1464(4) 0.0553(15) Uani 1 1 d . . . 0
H62A H 0.3580 -0.2513 0.1466 0.083 Uiso 1 1 calc R . . 0
H62B H 0.4329 -0.2019 0.2032 0.083 Uiso 1 1 calc R . . 0
H62C H 0.5519 -0.2205 0.1306 0.083 Uiso 1 1 calc R . . 0
C63 C -0.1311(9) 0.5024(5) 0.1088(4) 0.0588(16) Uani 1 1 d . . . 0
H63A H -0.1387 0.5485 0.1384 0.088 Uiso 1 1 calc R . . 0
H63B H -0.2122 0.4554 0.1331 0.088 Uiso 1 1 calc R . . 0
H63C H -0.1719 0.5462 0.0482 0.088 Uiso 1 1 calc R . . 0
C71 C 0.4434(11) -0.2142(5) 0.4850(4) 0.0643(19) Uani 1 1 d . . . 0
H71A H 0.5709 -0.2341 0.5117 0.096 Uiso 1 1 calc R . . 0
H71B H 0.4481 -0.2100 0.4272 0.096 Uiso 1 1 calc R . . 0
H71C H 0.3798 -0.2677 0.5185 0.096 Uiso 1 1 calc R . . 0
C72 C 0.4082(8) -0.1464(5) -0.0370(4) 0.0484(14) Uani 1 1 d . . . 0
H72A H 0.3350 -0.1980 -0.0243 0.073 Uiso 1 1 calc R . . 0
H72B H 0.5353 -0.1831 -0.0085 0.073 Uiso 1 1 calc R . . 0
H72C H 0.4134 -0.1118 -0.0985 0.073 Uiso 1 1 calc R . . 0
C73 C 0.1808(11) 0.6028(5) 0.0697(5) 0.076(2) Uani 1 1 d . . . 0
H73A H 0.3002 0.6208 0.0668 0.114 Uiso 1 1 calc R . . 0
H73B H 0.1071 0.6261 0.1090 0.114 Uiso 1 1 calc R . . 0
H73C H 0.1116 0.6386 0.0130 0.114 Uiso 1 1 calc R . . 0
N11 N 0.3360(6) -0.0871(4) 0.5543(3) 0.0396(10) Uani 1 1 d . . . 0
N12 N 0.3165(6) -0.0631(4) -0.0053(3) 0.0367(9) Uani 1 1 d . . . 0
N13 N 0.2174(7) 0.4835(3) 0.1011(3) 0.0437(11) Uani 1 1 d . . . 0
O1 O -0.1560(5) 0.0815(3) 0.2296(2) 0.0434(9) Uani 1 1 d . . . 0
O2W O 0.132(3) -0.2217(10) 0.3283(7) 0.315(11) Uani 1 1 d . . . 2
O3W O -0.0289(19) -0.3281(9) 0.2476(6) 0.095(4) Uani 0.50 1 d P . . 2
O1W O -0.3601(7) -0.0703(4) 0.2714(3) 0.0613(11) Uani 1 1 d D . . 0
O5W O -0.457(4) -0.3997(19) 0.3721(18) 0.243(15) Uani 0.50 1 d P . . 2
O6W O 0.1952(14) -0.5402(8) 0.3218(7) 0.169(4) Uani 1 1 d . . . 2
O7W O -0.0950(11) -0.6487(5) 0.3336(4) 0.097(2) Uani 1 1 d D . . 0
O8W O -0.4555(13) -0.5014(8) 0.2696(6) 0.156(3) Uani 1 1 d . . . 2
O9W O -0.227(3) -0.4621(14) 0.5089(10) 0.189(10) Uani 0.50 1 d P . . 2
O11 O 0.0576(5) 0.1517(3) 0.3264(2) 0.0384(8) Uani 1 1 d . . . 0
O10W O -0.250(4) -0.2969(19) 0.3469(13) 0.271(18) Uani 0.50 1 d P . . 2
O12 O 0.0433(5) 0.1607(3) 0.0792(2) 0.0377(8) Uani 1 1 d . . . 0
O13 O 0.3346(5) 0.1572(3) 0.1963(2) 0.0375(8) Uani 1 1 d . . . 0
O21 O 0.2278(5) -0.0297(3) 0.3299(2) 0.0394(8) Uani 1 1 d . . . 0
O22 O 0.2190(5) -0.0250(3) 0.1900(2) 0.0378(8) Uani 1 1 d . . . 0
O23 O -0.0233(5) 0.2711(3) 0.1675(2) 0.0377(8) Uani 1 1 d . . . 0
Ta Ta 0.07320(3) 0.102301(16) 0.219611(13) 0.03042(7) Uani 1 1 d . . . 0
O4W O -0.048(2) -0.6572(11) 0.5056(7) 0.217(5) Uani 1 1 d . . . 2
H1W H -0.288(8) -0.019(4) 0.262(5) 0.07(2) Uiso 1 1 d D . . 0
H2W H -0.493(3) -0.034(5) 0.264(7) 0.14(4) Uiso 1 1 d D . . 0
H13W H -0.071(11) -0.699(6) 0.306(5) 0.12(3) Uiso 1 1 d D . . 0
H14W H 0.029(7) -0.634(8) 0.336(7) 0.14(5) Uiso 1 1 d D . . 0

loop_
_atom_site_aniso_label
_atom_site_aniso_U_11
_atom_site_aniso_U_22
_atom_site_aniso_U_33
_atom_site_aniso_U_23
_atom_site_aniso_U_13
_atom_site_aniso_U_12
C11 0.034(2) 0.040(3) 0.031(2) -0.017(2) 0.0042(19) -0.014(2)
C12 0.033(2) 0.037(3) 0.030(2) -0.014(2) 0.0053(19) -0.014(2)
C13 0.041(3) 0.045(3) 0.024(2) -0.015(2) 0.0010(19) -0.011(2)
C21 0.035(2) 0.041(3) 0.027(2) -0.016(2) 0.0052(19) -0.013(2)
C22 0.033(2) 0.041(3) 0.027(2) -0.017(2) 0.0033(18) -0.015(2)
C23 0.051(3) 0.034(3) 0.024(2) -0.011(2) 0.007(2) -0.018(2)
C31 0.039(3) 0.046(3) 0.029(2) -0.013(2) 0.003(2) -0.016(2)
C32 0.037(3) 0.040(3) 0.032(2) -0.018(2) 0.004(2) -0.014(2)
C33 0.046(3) 0.041(3) 0.041(3) -0.018(2) 0.000(2) -0.007(2)
C41 0.046(3) 0.066(4) 0.032(3) -0.028(3) 0.009(2) -0.018(3)
C42 0.051(3) 0.053(3) 0.029(3) -0.018(2) 0.005(2) -0.018(3)
C43 0.053(4) 0.050(3) 0.054(4) -0.013(3) 0.000(3) -0.022(3)
C51 0.048(3) 0.050(3) 0.039(3) -0.025(3) 0.010(2) -0.015(2)
C52 0.043(3) 0.044(3) 0.029(3) -0.010(2) 0.001(2) -0.009(2)
C53 0.040(3) 0.050(3) 0.043(3) -0.018(3) 0.000(2) -0.011(2)
C61 0.061(4) 0.071(4) 0.029(3) -0.012(3) -0.005(3) -0.016(3)
C62 0.075(4) 0.040(3) 0.048(3) -0.021(3) -0.001(3) -0.004(3)
C63 0.056(4) 0.041(3) 0.060(4) -0.009(3) 0.002(3) -0.002(3)
C71 0.094(5) 0.044(3) 0.042(3) -0.016(3) -0.008(3) 0.002(3)
C72 0.055(3) 0.061(4) 0.047(3) -0.038(3) 0.016(3) -0.020(3)
C73 0.089(5) 0.034(3) 0.095(6) -0.012(4) -0.001(4) -0.027(3)
N11 0.041(2) 0.055(3) 0.023(2) -0.0146(19) 0.0031(17) -0.015(2)
N12 0.039(2) 0.048(2) 0.035(2) -0.026(2) 0.0090(18) -0.0175(19)
N13 0.050(3) 0.030(2) 0.049(3) -0.010(2) -0.003(2) -0.017(2)
O1 0.045(2) 0.051(2) 0.040(2) -0.0207(18) 0.0067(16) -0.0203(17)
O2W 0.69(3) 0.178(11) 0.130(8) -0.020(8) 0.012(13) -0.289(17)
O3W 0.151(11) 0.067(7) 0.039(5) -0.008(5) -0.020(6) -0.007(7)
O1W 0.053(3) 0.055(3) 0.074(3) -0.025(2) 0.006(2) -0.015(2)
O5W 0.28(3) 0.18(2) 0.27(3) -0.18(2) -0.16(2) 0.085(19)
O6W 0.158(8) 0.172(9) 0.191(10) -0.094(8) 0.018(7) -0.038(7)
O7W 0.134(6) 0.065(4) 0.096(5) -0.045(3) 0.016(4) -0.012(4)
O8W 0.142(7) 0.151(8) 0.161(8) -0.073(7) 0.005(6) -0.006(6)
O9W 0.27(2) 0.133(14) 0.092(10) -0.054(10) -0.022(12) 0.082(15)
O11 0.044(2) 0.0379(19) 0.0327(18) -0.0154(16) 0.0040(15) -0.0086(15)
O10W 0.32(3) 0.17(2) 0.119(15) 0.001(14) 0.010(18) 0.16(2)
O12 0.045(2) 0.0349(18) 0.0288(17) -0.0121(15) 0.0028(14) -0.0052(15)
O13 0.0388(19) 0.0359(19) 0.0360(19) -0.0130(16) 0.0039(15) -0.0107(15)
O21 0.056(2) 0.0378(19) 0.0263(17) -0.0182(15) 0.0021(15) -0.0086(16)
O22 0.052(2) 0.0346(18) 0.0229(16) -0.0109(14) 0.0016(14) -0.0070(15)
O23 0.0370(18) 0.0373(18) 0.0345(18) -0.0136(15) 0.0019(14) -0.0055(15)
Ta 0.03371(11) 0.03105(11) 0.02632(11) -0.01176(8) 0.00336(7) -0.00912(7)
O4W 0.290(15) 0.213(12) 0.142(9) -0.070(9) 0.024(9) -0.067(11)

loop_
_atom_type_symbol
_atom_type_description
_atom_type_scat_dispersion_real
_atom_type_scat_dispersion_imag
_atom_type_scat_source
C C 0.0033 0.0016 'International Tables Vol C Tables 4.2.6.8 and 6.1.1.4'
H H 0.0000 0.0000 'International Tables Vol C Tables 4.2.6.8 and 6.1.1.4'
N N 0.0061 0.0033 'International Tables Vol C Tables 4.2.6.8 and 6.1.1.4'
O O 0.0106 0.0060 'International Tables Vol C Tables 4.2.6.8 and 6.1.1.4'
Ta Ta -0.7052 6.5227 'International Tables Vol C Tables 4.2.6.8 and 6.1.1.4'

loop_
_geom_angle_atom_site_label_1
_geom_angle_atom_site_label_2
_geom_angle_atom_site_label_3
_geom_angle
_geom_angle_site_symmetry_1
_geom_angle_site_symmetry_3
_geom_angle_publ_flag
O11 C11 C21 115.3(4) . . ?
O11 C11 C51 125.7(5) . . ?
C21 C11 C51 118.9(5) . . ?
O12 C12 C52 126.0(5) . . ?
O12 C12 C22 115.8(4) . . ?
C52 C12 C22 118.1(4) . . ?
O13 C13 C23 117.1(5) . . ?
O13 C13 C53 124.5(5) . . ?
C23 C13 C53 118.3(5) . . ?
O21 C21 C31 123.9(5) . . ?
O21 C21 C11 114.5(4) . . ?
C31 C21 C11 121.6(4) . . ?
O22 C22 C32 123.9(4) . . ?
O22 C22 C12 114.1(4) . . ?
C32 C22 C12 122.0(4) . . ?
O23 C23 C33 121.2(5) . . ?
O23 C23 C13 117.7(4) . . ?
C33 C23 C13 121.1(5) . . ?
N11 C31 C21 117.0(5) . . ?
N11 C31 C71 120.7(5) . . ?
C21 C31 C71 122.3(5) . . ?
N12 C32 C22 117.6(4) . . ?
N12 C32 C62 120.4(4) . . ?
C22 C32 C62 122.0(5) . . ?
N13 C33 C23 117.7(5) . . ?
N13 C33 C63 120.9(5) . . ?
C23 C33 C63 121.3(5) . . ?
N11 C41 C51 122.9(5) . . ?
N12 C42 C52 121.8(5) . . ?
C53 C43 N13 123.2(6) . . ?
C41 C51 C11 117.7(5) . . ?
C42 C52 C12 118.6(5) . . ?
C43 C53 C13 118.5(5) . . ?
C41 N11 C31 121.9(4) . . ?
C41 N11 C61 118.2(5) . . ?
C31 N11 C61 119.9(5) . . ?
C42 N12 C32 121.8(4) . . ?
C42 N12 C72 117.7(4) . . ?
C32 N12 C72 120.4(4) . . ?
C43 N13 C33 121.2(5) . . ?
C43 N13 C73 118.0(5) . . ?
C33 N13 C73 120.8(5) . . ?
C11 O11 Ta 117.4(3) . . ?
C12 O12 Ta 117.5(3) . . ?
C13 O13 Ta 114.3(3) . . ?
C21 O21 Ta 120.7(3) . . ?
C22 O22 Ta 120.1(3) . . ?
C23 O23 Ta 115.5(3) . . ?
O1 Ta O22 101.05(16) . . ?
O1 Ta O23 95.23(16) . . ?
O22 Ta O23 142.22(13) . . ?
O1 Ta O21 101.17(16) . . ?
O22 Ta O21 68.61(12) . . ?
O23 Ta O21 140.73(13) . . ?
O1 Ta O12 93.17(15) . . ?
O22 Ta O12 72.37(12) . . ?
O23 Ta O12 72.89(13) . . ?
O21 Ta O12 140.27(13) . . ?
O1 Ta O11 93.08(15) . . ?
O22 Ta O11 139.96(13) . . ?
O23 Ta O11 71.72(13) . . ?
O21 Ta O11 71.98(13) . . ?
O12 Ta O11 144.46(13) . . ?
O1 Ta O13 170.48(15) . . ?
O22 Ta O13 86.32(14) . . ?
O23 Ta O13 75.29(13) . . ?
O21 Ta O13 87.07(14) . . ?
O12 Ta O13 83.26(13) . . ?
O11 Ta O13 84.88(13) . . ?

loop_
_geom_bond_atom_site_label_1
_geom_bond_atom_site_label_2
_geom_bond_distance
_geom_bond_site_symmetry_2
_geom_bond_publ_flag
C11 O11 1.311(6) . ?
C11 C21 1.399(7) . ?
C11 C51 1.399(7) . ?
C12 O12 1.288(6) . ?
C12 C52 1.408(7) . ?
C12 C22 1.409(7) . ?
C13 O13 1.282(6) . ?
C13 C23 1.408(7) . ?
C13 C53 1.417(8) . ?
C21 O21 1.330(6) . ?
C21 C31 1.389(7) . ?
C22 O22 1.329(5) . ?
C22 C32 1.378(7) . ?
C23 O23 1.348(6) . ?
C23 C33 1.394(7) . ?
C31 N11 1.378(6) . ?
C31 C71 1.481(8) . ?
C32 N12 1.376(6) . ?
C32 C62 1.490(7) . ?
C33 N13 1.376(7) . ?
C33 C63 1.487(8) . ?
C41 N11 1.331(7) . ?
C41 C51 1.371(8) . ?
C42 N12 1.352(7) . ?
C42 C52 1.373(8) . ?
C43 C53 1.344(8) . ?
C43 N13 1.350(8) . ?
C61 N11 1.474(7) . ?
C72 N12 1.489(6) . ?
C73 N13 1.486(7) . ?
O1 Ta 1.761(4) . ?
O11 Ta 2.186(3) . ?
O12 Ta 2.174(3) . ?
O13 Ta 2.202(4) . ?
O21 Ta 2.088(3) . ?
O22 Ta 2.083(3) . ?
O23 Ta 2.086(4) . ?
